data_4337317
loop_
_publ_author_name
'Berger, Christopher J.'
'He, Gang'
'Merten, Christian'
'McDonald, Robert'
'Ferguson, Michael J.'
'Rivard, Eric'

_publ_section_title
;
 Synthesis and luminescent properties of lewis base-appended
 borafluorenes.
;
_journal_issue 3
_journal_name_full 'Inorganic chemistry'
_journal_page_first 1475
_journal_page_last 1486
_journal_paper_doi 10.1021/ic402408t
_journal_volume 53
_journal_year 2014
_chemical_formula_moiety 'C26 H28 B Br N4, 0.5(C4 H8 O), 0.33(C H2 Cl2)'
_chemical_formula_sum 'C28.33 H32.67 B Br Cl0.67 N4 O0.5'
_chemical_formula_weight 551.60
_chemical_name_common 10
_chemical_name_systematic
; 
 ? 
;
_space_group_crystal_system monoclinic
_space_group_IT_number 15
_space_group_name_Hall '-C 2yc'
_space_group_name_H-M_alt 'C 1 2/c 1'
_symmetry_space_group_name_Hall '-C 2yc'
_symmetry_space_group_name_H-M 'C 1 2/c 1'
_atom_sites_solution_hydrogens geom
_audit_creation_method SHELXL-2013
_cell_angle_alpha 90
_cell_angle_beta 91.3286(4)
_cell_angle_gamma 90
_cell_formula_units_Z 24
_cell_length_a 29.9685(7)
_cell_length_b 12.7445(3)
_cell_length_c 43.8064(10)
_cell_measurement_reflns_used 9928
_cell_measurement_temperature 173(2)
_cell_measurement_theta_max 18.96
_cell_measurement_theta_min 2.22
_cell_volume 16726.6(7)
_computing_cell_refinement 'Bruker SAINT'
_computing_data_collection 'Bruker APEX2'
_computing_data_reduction 'Bruker SAINT'
_computing_molecular_graphics 'Bruker SHELXTL'
_computing_publication_material 'Bruker SHELXTL'
_computing_structure_refinement 'SHELXL-2013 (Sheldrick, 2013)'
_computing_structure_solution 'SHELXT (Sheldrick, 2008)'
_diffrn_ambient_temperature 173(2)
_diffrn_measured_fraction_theta_full 1.000
_diffrn_measured_fraction_theta_max 0.997
_diffrn_measurement_device_type 'Bruker APEX-II CCD'
_diffrn_measurement_method '\w scans'
_diffrn_radiation_type MoK\a
_diffrn_radiation_wavelength 0.71073
_diffrn_reflns_av_R_equivalents 0.0370
_diffrn_reflns_av_unetI/netI 0.0318
_diffrn_reflns_Laue_measured_fraction_full 1.000
_diffrn_reflns_Laue_measured_fraction_max 0.997
_diffrn_reflns_limit_h_max 37
_diffrn_reflns_limit_h_min -37
_diffrn_reflns_limit_k_max 15
_diffrn_reflns_limit_k_min -15
_diffrn_reflns_limit_l_max 54
_diffrn_reflns_limit_l_min -54
_diffrn_reflns_number 66493
_diffrn_reflns_point_group_measured_fraction_full 1.000
_diffrn_reflns_point_group_measured_fraction_max 0.997
_diffrn_reflns_theta_full 25.242
_diffrn_reflns_theta_max 26.473
_diffrn_reflns_theta_min 1.629
_exptl_absorpt_coefficient_mu 1.564
_exptl_absorpt_correction_T_max 0.8258
_exptl_absorpt_correction_T_min 0.6946
_exptl_absorpt_correction_type integration
_exptl_absorpt_process_details 'SADABS (Sheldrick, 2008)'
_exptl_crystal_colour colourless
_exptl_crystal_density_diffrn 1.314
_exptl_crystal_description prism
_exptl_crystal_F_000 6864
_exptl_crystal_size_max 0.308
_exptl_crystal_size_mid 0.264
_exptl_crystal_size_min 0.182
_platon_squeeze_details
;
Attempts to refine peaks of residual electron density as disordered or
partial-occupancy solvent tetrahydrofuran oxygen or carbon atoms were
unsuccessful.  The data were corrected for disordered electron density
through use of the SQUEEZE procedure (Sluis, P. van der; Spek, A. L.
Acta Crystallogr. 1990, A46, 194-201) as implemented in PLATON (Spek,
A. L. Acta Crystallogr. 1990, A46, C34; Spek, A. L. J. Appl. Cryst.
2003, 36, 7-13.  PLATON - a multipurpose crystallographic tool.
Utrecht University, Utrecht, The Netherlands).  A total
solvent-accessible void volume of 2100.4 cubic Angstroms with a total
electron count of 448 (consistent with 12 molecules of solvent
tetrahydrofuran, or one-half THF molecule per formula unit of the
5,5-bis(4-dimethylaminopyridine)-5H-dibenzo[b,d]borol-5-ylium ion) was
found in the unit cell.
;
_refine_diff_density_max 1.510
_refine_diff_density_min -1.198
_refine_diff_density_rms 0.073
_refine_ls_extinction_method none
_refine_ls_goodness_of_fit_ref 1.090
_refine_ls_hydrogen_treatment constr
_refine_ls_matrix_type full
_refine_ls_number_parameters 897
_refine_ls_number_reflns 17236
_refine_ls_number_restraints 24
_refine_ls_restrained_S_all 1.098
_refine_ls_R_factor_all 0.0909
_refine_ls_R_factor_gt 0.0659
_refine_ls_shift/su_max 0.002
_refine_ls_shift/su_mean 0.000
_refine_ls_structure_factor_coef Fsqd
_refine_ls_weighting_details
; 
 w=1/[\s^2^(Fo^2^)+(0.1058P)^2^+23.1038P] 
 where P=(Fo^2^+2Fc^2^)/3 
;
_refine_ls_weighting_scheme calc
_refine_ls_wR_factor_gt 0.1866
_refine_ls_wR_factor_ref 0.1996
_reflns_Friedel_coverage 0.000
_reflns_number_gt 11962
_reflns_number_total 17236
_reflns_threshold_expression 'I > 2\s(I)'
_cod_data_source_file ic402408t_si_002.cif
_cod_data_source_block riv1352
_cod_original_formula_sum 'C28.33 H32.67 B Br Cl0.67 N4 O0.50'
_cod_database_code 4337317
_shelx_space_group_comment
; 
The symmetry employed for this shelxl refinement is uniquely defined 
by the following loop, which should always be used as a source of 
symmetry information in preference to the above space-group names. 
They are only intended as comments. 
;
_shelx_estimated_absorpt_t_min 0.644
_shelx_estimated_absorpt_t_max 0.764
_shelxl_version_number 2013-2

loop_
_space_group_symop_operation_xyz
'x, y, z'
'-x, y, -z+1/2'
'x+1/2, y+1/2, z'
'-x+1/2, y+1/2, -z+1/2'
'-x, -y, -z'
'x, -y, z-1/2'
'-x+1/2, -y+1/2, -z'
'x+1/2, -y+1/2, z-1/2'

loop_
_atom_site_label
_atom_site_type_symbol
_atom_site_fract_x
_atom_site_fract_y
_atom_site_fract_z
_atom_site_U_iso_or_equiv
_atom_site_adp_type
_atom_site_occupancy
_atom_site_site_symmetry_order
_atom_site_calc_flag
_atom_site_refinement_flags_posn
_atom_site_refinement_flags_adp
_atom_site_refinement_flags_occupancy
_atom_site_disorder_assembly
_atom_site_disorder_group
N1A N 0.42896(10) 0.2362(3) 0.31747(7) 0.0444(7) Uani 1 1 d . . . . .
N2A N 0.33105(11) 0.0655(3) 0.26963(8) 0.0515(8) Uani 1 1 d . . . . .
N3A N 0.45533(10) 0.3072(3) 0.36890(7) 0.0437(7) Uani 1 1 d . . . . .
N4A N 0.42219(12) 0.3925(3) 0.45725(8) 0.0559(9) Uani 1 1 d . . . . .
C11A C 0.48752(14) 0.3947(4) 0.31878(9) 0.0555(11) Uani 1 1 d . . . . .
C12A C 0.53172(15) 0.3784(4) 0.30919(9) 0.0603(12) Uani 1 1 d . . . . .
C13A C 0.55531(19) 0.4556(5) 0.29459(11) 0.0779(15) Uani 1 1 d . . . . .
H13A H 0.5849 0.4429 0.2881 0.093 Uiso 1 1 calc R U . . .
C14A C 0.5353(2) 0.5510(6) 0.28958(12) 0.090(2) Uani 1 1 d . . . . .
H14A H 0.5513 0.6042 0.2793 0.108 Uiso 1 1 calc R U . . .
C15A C 0.4918(2) 0.5725(5) 0.29928(13) 0.0879(18) Uani 1 1 d . . . . .
H15A H 0.4787 0.6396 0.2960 0.105 Uiso 1 1 calc R U . . .
C16A C 0.46806(18) 0.4924(4) 0.31389(11) 0.0704(13) Uani 1 1 d . . . . .
H16A H 0.4386 0.5051 0.3204 0.085 Uiso 1 1 calc R U . . .
C21A C 0.51394(13) 0.2162(4) 0.33225(8) 0.0508(10) Uani 1 1 d . . . . .
C22A C 0.54695(13) 0.2725(4) 0.31686(9) 0.0569(11) Uani 1 1 d . . . . .
C23A C 0.58859(15) 0.2237(5) 0.31130(10) 0.0737(16) Uani 1 1 d . . . . .
H23A H 0.6113 0.2608 0.3010 0.088 Uiso 1 1 calc R U . . .
C24A C 0.59586(18) 0.1222(5) 0.32085(13) 0.0783(16) Uani 1 1 d . . . . .
H24A H 0.6234 0.0891 0.3166 0.094 Uiso 1 1 calc R U . . .
C25A C 0.56425(16) 0.0682(5) 0.33635(11) 0.0745(15) Uani 1 1 d . . . . .
H25A H 0.5702 -0.0013 0.3432 0.089 Uiso 1 1 calc R U . . .
C26A C 0.52372(14) 0.1145(4) 0.34207(10) 0.0605(12) Uani 1 1 d . . . . .
H26A H 0.5020 0.0763 0.3529 0.073 Uiso 1 1 calc R U . . .
C31A C 0.40909(13) 0.2741(3) 0.29152(8) 0.0471(9) Uani 1 1 d . . . . .
H31A H 0.4186 0.3401 0.2840 0.057 Uiso 1 1 calc R U . . .
C32A C 0.37624(13) 0.2225(3) 0.27567(9) 0.0482(9) Uani 1 1 d . . . . .
H32A H 0.3630 0.2540 0.2580 0.058 Uiso 1 1 calc R U . . .
C33A C 0.36168(12) 0.1224(3) 0.28522(9) 0.0445(9) Uani 1 1 d . . . . .
C34A C 0.38153(14) 0.0861(3) 0.31289(10) 0.0520(10) Uani 1 1 d . . . . .
H34A H 0.3724 0.0208 0.3212 0.062 Uiso 1 1 calc R U . . .
C35A C 0.41318(13) 0.1430(3) 0.32760(9) 0.0510(10) Uani 1 1 d . . . . .
H35A H 0.4252 0.1161 0.3463 0.061 Uiso 1 1 calc R U . . .
C36A C 0.31274(17) 0.0999(4) 0.24024(10) 0.0680(13) Uani 1 1 d . . . . .
H36A H 0.3054 0.1748 0.2413 0.082 Uiso 1 1 calc R U . . .
H36B H 0.2857 0.0597 0.2352 0.082 Uiso 1 1 calc R U . . .
H36C H 0.3348 0.0885 0.2244 0.082 Uiso 1 1 calc R U . . .
C37A C 0.32324(17) -0.0439(4) 0.27700(13) 0.0709(13) Uani 1 1 d . . . . .
H37A H 0.3139 -0.0496 0.2982 0.085 Uiso 1 1 calc R U . . .
H37B H 0.3508 -0.0839 0.2744 0.085 Uiso 1 1 calc R U . . .
H37C H 0.2998 -0.0721 0.2634 0.085 Uiso 1 1 calc R U . . .
C41A C 0.48597(12) 0.3074(3) 0.39202(9) 0.0457(9) Uani 1 1 d . . . . .
H41A H 0.5158 0.2882 0.3876 0.055 Uiso 1 1 calc R U . . .
C42A C 0.47662(13) 0.3336(3) 0.42136(9) 0.0465(9) Uani 1 1 d . . . . .
H42A H 0.4996 0.3331 0.4366 0.056 Uiso 1 1 calc R U . . .
C43A C 0.43247(13) 0.3616(3) 0.42905(9) 0.0458(9) Uani 1 1 d . . . . .
C44A C 0.40061(13) 0.3586(3) 0.40492(9) 0.0489(9) Uani 1 1 d . . . . .
H44A H 0.3702 0.3739 0.4087 0.059 Uiso 1 1 calc R U . . .
C45A C 0.41321(12) 0.3338(3) 0.37614(9) 0.0501(10) Uani 1 1 d . . . . .
H45A H 0.3911 0.3352 0.3602 0.060 Uiso 1 1 calc R U . . .
C46A C 0.45522(19) 0.3931(4) 0.48172(11) 0.0763(15) Uani 1 1 d . . . . .
H46A H 0.4808 0.4358 0.4758 0.092 Uiso 1 1 calc R U . . .
H46B H 0.4651 0.3211 0.4859 0.092 Uiso 1 1 calc R U . . .
H46C H 0.4422 0.4228 0.5001 0.092 Uiso 1 1 calc R U . . .
C47A C 0.37620(16) 0.4186(4) 0.46503(11) 0.0663(13) Uani 1 1 d . . . . .
H47A H 0.3608 0.4495 0.4472 0.080 Uiso 1 1 calc R U . . .
H47B H 0.3765 0.4689 0.4819 0.080 Uiso 1 1 calc R U . . .
H47C H 0.3606 0.3546 0.4711 0.080 Uiso 1 1 calc R U . . .
B1A B 0.47037(14) 0.2889(4) 0.33457(10) 0.0475(10) Uani 1 1 d . . . . .
N1B N 0.20867(10) 0.5523(2) 0.11773(7) 0.0428(7) Uani 1 1 d . . . . .
N2B N 0.24406(11) 0.7483(3) 0.19019(7) 0.0490(8) Uani 1 1 d . . . . .
N3B N 0.21871(10) 0.3900(2) 0.08405(7) 0.0438(7) Uani 1 1 d . . . . .
N4B N 0.28905(11) 0.1784(3) 0.03109(7) 0.0492(8) Uani 1 1 d . . . . .
C11B C 0.15633(13) 0.5278(3) 0.06851(10) 0.0500(10) Uani 1 1 d . . . . .
C12B C 0.11034(14) 0.5163(4) 0.07374(12) 0.0620(13) Uani 1 1 d . . . . .
C13B C 0.07986(18) 0.5625(5) 0.05295(16) 0.0877(18) Uani 1 1 d . . . . .
H13B H 0.0488 0.5556 0.0563 0.105 Uiso 1 1 calc R U . . .
C14B C 0.0933(2) 0.6160(5) 0.02852(17) 0.096(2) Uani 1 1 d . . . . .
H14B H 0.0717 0.6475 0.0151 0.116 Uiso 1 1 calc R U . . .
C15B C 0.1384(2) 0.6259(4) 0.02259(12) 0.0758(15) Uani 1 1 d . . . . .
H15B H 0.1478 0.6618 0.0049 0.091 Uiso 1 1 calc R U . . .
C16B C 0.16988(16) 0.5823(3) 0.04297(11) 0.0605(12) Uani 1 1 d . . . . .
H16B H 0.2008 0.5902 0.0393 0.073 Uiso 1 1 calc R U . . .
C21B C 0.14230(13) 0.4198(3) 0.11480(10) 0.0519(10) Uani 1 1 d . . . . .
C22B C 0.10245(14) 0.4527(4) 0.10106(11) 0.0600(12) Uani 1 1 d . . . . .
C23B C 0.06100(16) 0.4240(5) 0.11366(15) 0.0771(16) Uani 1 1 d . . . . .
H23B H 0.0336 0.4461 0.1044 0.093 Uiso 1 1 calc R U . . .
C24B C 0.0613(2) 0.3642(5) 0.13934(17) 0.090(2) Uani 1 1 d . . . . .
H24B H 0.0337 0.3447 0.1479 0.108 Uiso 1 1 calc R U . . .
C25B C 0.10020(19) 0.3308(4) 0.15338(14) 0.0783(16) Uani 1 1 d . . . . .
H25B H 0.0994 0.2894 0.1714 0.094 Uiso 1 1 calc R U . . .
C26B C 0.14050(16) 0.3584(4) 0.14099(11) 0.0632(12) Uani 1 1 d . . . . .
H26B H 0.1675 0.3349 0.1505 0.076 Uiso 1 1 calc R U . . .
C31B C 0.19793(13) 0.6562(3) 0.11750(9) 0.0439(8) Uani 1 1 d . . . . .
H31B H 0.1813 0.6833 0.1006 0.053 Uiso 1 1 calc R U . . .
C32B C 0.21010(12) 0.7228(3) 0.14056(8) 0.0423(8) Uani 1 1 d . . . . .
H32B H 0.2021 0.7948 0.1393 0.051 Uiso 1 1 calc R U . . .
C33B C 0.23453(12) 0.6857(3) 0.16629(8) 0.0414(8) Uani 1 1 d . . . . .
C34B C 0.24771(12) 0.5793(3) 0.16568(9) 0.0438(8) Uani 1 1 d . . . . .
H34B H 0.2660 0.5509 0.1816 0.053 Uiso 1 1 calc R U . . .
C35B C 0.23377(13) 0.5182(3) 0.14195(10) 0.0478(9) Uani 1 1 d . . . . .
H35B H 0.2422 0.4464 0.1423 0.057 Uiso 1 1 calc R U . . .
C36B C 0.22741(16) 0.8557(3) 0.19102(9) 0.0564(10) Uani 1 1 d . . . . .
H36D H 0.1952 0.8558 0.1867 0.068 Uiso 1 1 calc R U . . .
H36E H 0.2425 0.8978 0.1756 0.068 Uiso 1 1 calc R U . . .
H36F H 0.2334 0.8856 0.2113 0.068 Uiso 1 1 calc R U . . .
C37B C 0.27267(17) 0.7134(4) 0.21557(10) 0.0637(12) Uani 1 1 d . . . . .
H37D H 0.2673 0.6389 0.2195 0.076 Uiso 1 1 calc R U . . .
H37E H 0.2660 0.7543 0.2338 0.076 Uiso 1 1 calc R U . . .
H37F H 0.3040 0.7237 0.2104 0.076 Uiso 1 1 calc R U . . .
C41B C 0.21081(13) 0.2849(3) 0.08487(9) 0.0457(9) Uani 1 1 d . . . . .
H41B H 0.1879 0.2599 0.0976 0.055 Uiso 1 1 calc R U . . .
C42B C 0.23386(12) 0.2144(3) 0.06854(9) 0.0436(8) Uani 1 1 d . . . . .
H42B H 0.2270 0.1419 0.0702 0.052 Uiso 1 1 calc R U . . .
C43B C 0.26807(12) 0.2465(3) 0.04899(8) 0.0411(8) Uani 1 1 d . . . . .
C44B C 0.27856(12) 0.3548(3) 0.05039(9) 0.0431(8) Uani 1 1 d . . . . .
H44B H 0.3031 0.3811 0.0394 0.052 Uiso 1 1 calc R U . . .
C45B C 0.25389(12) 0.4214(3) 0.06733(9) 0.0453(9) Uani 1 1 d . . . . .
H45B H 0.2616 0.4937 0.0675 0.054 Uiso 1 1 calc R U . . .
C46B C 0.27648(15) 0.0680(3) 0.03003(11) 0.0606(11) Uani 1 1 d . . . . .
H46D H 0.2724 0.0421 0.0508 0.073 Uiso 1 1 calc R U . . .
H46E H 0.3001 0.0276 0.0203 0.073 Uiso 1 1 calc R U . . .
H46F H 0.2485 0.0601 0.0182 0.073 Uiso 1 1 calc R U . . .
C47B C 0.32102(14) 0.2152(4) 0.00838(10) 0.0603(11) Uani 1 1 d . . . . .
H47D H 0.3472 0.2454 0.0189 0.072 Uiso 1 1 calc R U . . .
H47E H 0.3068 0.2687 -0.0046 0.072 Uiso 1 1 calc R U . . .
H47F H 0.3303 0.1560 -0.0043 0.072 Uiso 1 1 calc R U . . .
B1B B 0.18337(14) 0.4713(4) 0.09611(11) 0.0464(10) Uani 1 1 d . . . . .
N1C N 0.12328(10) 0.0016(2) 0.38280(7) 0.0411(7) Uani 1 1 d . . . . .
N2C N 0.17828(11) -0.2945(3) 0.36974(8) 0.0510(8) Uani 1 1 d . . . . .
N3C N 0.06291(16) 0.1127(7) 0.40291(14) 0.045(2) Uiso 0.6 1 d D . P A 1
N4C N -0.07288(18) 0.1526(5) 0.41883(12) 0.0502(14) Uiso 0.6 1 d D . P A 1
N3D N 0.0651(2) 0.1339(9) 0.4047(2) 0.046(4) Uiso 0.4 1 d D . P A 2
N4D N -0.0663(3) 0.1882(7) 0.4295(2) 0.058(2) Uiso 0.4 1 d D . P A 2
C11C C 0.15027(12) 0.1503(3) 0.42020(9) 0.0448(9) Uani 1 1 d . . . . .
C12C C 0.17723(12) 0.2313(3) 0.40918(9) 0.0459(9) Uani 1 1 d . . . . .
C13C C 0.21265(14) 0.2733(3) 0.42668(10) 0.0560(11) Uani 1 1 d . . . . .
H13C H 0.2308 0.3282 0.4191 0.067 Uiso 1 1 calc R U . . .
C14C C 0.22024(14) 0.2307(4) 0.45593(10) 0.0590(11) Uani 1 1 d . . . . .
H14C H 0.2440 0.2576 0.4684 0.071 Uiso 1 1 calc R U . . .
C15C C 0.19455(14) 0.1519(4) 0.46695(10) 0.0562(11) Uani 1 1 d . . . . .
H15C H 0.2006 0.1250 0.4868 0.067 Uiso 1 1 calc R U . . .
C16C C 0.15947(13) 0.1104(3) 0.44941(9) 0.0489(9) Uani 1 1 d . . . . .
H16C H 0.1418 0.0551 0.4573 0.059 Uiso 1 1 calc R U . . .
C21C C 0.12535(12) 0.2054(3) 0.36794(9) 0.0454(9) Uani 1 1 d . . . . .
C22C C 0.16191(12) 0.2655(3) 0.37829(9) 0.0451(9) Uani 1 1 d . . . . .
C23C C 0.17897(14) 0.3465(3) 0.36097(11) 0.0550(10) Uani 1 1 d . . . . .
H23C H 0.2039 0.3862 0.3682 0.066 Uiso 1 1 calc R U . . .
C24C C 0.15885(16) 0.3682(3) 0.33294(12) 0.0621(12) Uani 1 1 d . . . . .
H24C H 0.1703 0.4231 0.3207 0.075 Uiso 1 1 calc R U . . .
C25C C 0.12232(17) 0.3115(4) 0.32244(11) 0.0634(12) Uani 1 1 d . . . . .
H25C H 0.1087 0.3280 0.3032 0.076 Uiso 1 1 calc R U . . .
C26C C 0.10551(15) 0.2300(3) 0.33998(10) 0.0559(10) Uani 1 1 d . . . . .
H26C H 0.0804 0.1912 0.3327 0.067 Uiso 1 1 calc R U . . .
C31C C 0.14777(12) -0.0205(3) 0.35783(8) 0.0437(8) Uani 1 1 d . . . . .
H31C H 0.1531 0.0340 0.3436 0.052 Uiso 1 1 calc R U . . .
C32C C 0.16503(13) -0.1172(3) 0.35236(9) 0.0455(9) Uani 1 1 d . . . . .
H32C H 0.1820 -0.1284 0.3346 0.055 Uiso 1 1 calc R U . . .
C33C C 0.15806(12) -0.2013(3) 0.37279(8) 0.0412(8) Uani 1 1 d . . . . .
C34C C 0.12865(12) -0.1785(3) 0.39702(8) 0.0446(9) Uani 1 1 d . . . . .
H34C H 0.1199 -0.2330 0.4104 0.053 Uiso 1 1 calc R U . . .
C35C C 0.11327(12) -0.0804(3) 0.40109(9) 0.0442(9) Uani 1 1 d . . . . .
H35C H 0.0943 -0.0679 0.4178 0.053 Uiso 1 1 calc R U . . .
C36C C 0.21091(15) -0.3119(4) 0.34625(10) 0.0606(11) Uani 1 1 d . . . . .
H36G H 0.2329 -0.2549 0.3468 0.073 Uiso 1 1 calc R U . . .
H36H H 0.1958 -0.3134 0.3262 0.073 Uiso 1 1 calc R U . . .
H36I H 0.2261 -0.3790 0.3499 0.073 Uiso 1 1 calc R U . . .
C37C C 0.16853(17) -0.3824(3) 0.38948(11) 0.0610(11) Uani 1 1 d . . . . .
H37G H 0.1639 -0.3569 0.4103 0.073 Uiso 1 1 calc R U . . .
H37H H 0.1936 -0.4317 0.3896 0.073 Uiso 1 1 calc R U . . .
H37I H 0.1415 -0.4181 0.3819 0.073 Uiso 1 1 calc R U . . .
C41C C 0.03150(19) 0.0876(6) 0.38073(15) 0.0479(13) Uiso 0.6 1 d D . P A 1
H41C H 0.0410 0.0631 0.3615 0.057 Uiso 0.6 1 calc R U P A 1
C42C C -0.0131(2) 0.0973(5) 0.38573(16) 0.0459(16) Uiso 0.6 1 d D . P A 1
H42C H -0.0340 0.0755 0.3704 0.055 Uiso 0.6 1 calc R U P A 1
C43C C -0.02876(18) 0.1395(5) 0.41357(13) 0.0375(13) Uiso 0.6 1 d D . P A 1
C44C C 0.00432(17) 0.1664(5) 0.43600(13) 0.0412(14) Uiso 0.6 1 d D . P A 1
H44C H -0.0041 0.1951 0.4551 0.049 Uiso 0.6 1 calc R U P A 1
C45C C 0.04831(18) 0.1508(5) 0.42985(13) 0.0388(14) Uiso 0.6 1 d D . P A 1
H45C H 0.0699 0.1675 0.4453 0.047 Uiso 0.6 1 calc R U P A 1
C46C C -0.1065(2) 0.1241(6) 0.39574(17) 0.0583(18) Uiso 0.6 1 d D . P A 1
H46G H -0.1135 0.1854 0.3830 0.070 Uiso 0.6 1 calc R U P A 1
H46H H -0.1335 0.1001 0.4057 0.070 Uiso 0.6 1 calc R U P A 1
H46I H -0.0949 0.0677 0.3829 0.070 Uiso 0.6 1 calc R U P A 1
C47C C -0.0880(3) 0.2078(7) 0.44554(17) 0.068(2) Uiso 0.6 1 d D . P A 1
H47G H -0.0797 0.1679 0.4639 0.082 Uiso 0.6 1 calc R U P A 1
H47H H -0.1206 0.2156 0.4443 0.082 Uiso 0.6 1 calc R U P A 1
H47I H -0.0741 0.2773 0.4465 0.082 Uiso 0.6 1 calc R U P A 1
C41D C 0.0296(3) 0.0894(9) 0.3898(2) 0.0479(13) Uiso 0.4 1 d D . P A 2
H41D H 0.0349 0.0429 0.3734 0.057 Uiso 0.4 1 calc R U P A 2
C42D C -0.0137(3) 0.1093(8) 0.3977(2) 0.046(2) Uiso 0.4 1 d D . P A 2
H42D H -0.0377 0.0807 0.3859 0.055 Uiso 0.4 1 calc R U P A 2
C43D C -0.0224(3) 0.1719(8) 0.4234(2) 0.045(2) Uiso 0.4 1 d D . P A 2
C44D C 0.0144(3) 0.2161(12) 0.4388(3) 0.077(4) Uiso 0.4 1 d D . P A 2
H44D H 0.0102 0.2618 0.4556 0.092 Uiso 0.4 1 calc R U P A 2
C45D C 0.0562(4) 0.1928(11) 0.4294(3) 0.070(4) Uiso 0.4 1 d D . P A 2
H45D H 0.0807 0.2198 0.4410 0.084 Uiso 0.4 1 calc R U P A 2
C46D C -0.1039(4) 0.1439(11) 0.4125(3) 0.077(4) Uiso 0.4 1 d D . P A 2
H46J H -0.1296 0.1380 0.4259 0.092 Uiso 0.4 1 calc R U P A 2
H46K H -0.0960 0.0742 0.4049 0.092 Uiso 0.4 1 calc R U P A 2
H46L H -0.1117 0.1896 0.3952 0.092 Uiso 0.4 1 calc R U P A 2
C47D C -0.0763(5) 0.2603(10) 0.4537(3) 0.072(3) Uiso 0.4 1 d D . P A 2
H47J H -0.0737 0.2240 0.4734 0.086 Uiso 0.4 1 calc R U P A 2
H47K H -0.1068 0.2867 0.4508 0.086 Uiso 0.4 1 calc R U P A 2
H47L H -0.0553 0.3192 0.4534 0.086 Uiso 0.4 1 calc R U P A 2
B1C B 0.11437(12) 0.1174(4) 0.39369(10) 0.0442(10) Uani 1 1 d D . . . .
Br1 Br 0.30179(2) 0.40285(4) 0.22648(2) 0.06215(15) Uani 1 1 d . . . . .
Br2 Br 0.57905(2) 0.36964(4) 0.47414(2) 0.07041(17) Uani 1 1 d . . . . .
Br3A Br 0.28971(5) 0.48205(14) 0.39272(4) 0.0592(4) Uani 0.7 1 d . . P B 1
Br3B Br 0.30004(13) 0.5029(3) 0.38285(10) 0.0760(11) Uani 0.3 1 d . . P C 2
Cl1S Cl 0.37788(15) 0.6958(4) 0.26336(11) 0.1288(7) Uiso 0.55 1 d D U P D 1
Cl2S Cl 0.29572(13) 0.6796(3) 0.29529(9) 0.1288(7) Uiso 0.55 1 d D U P D 1
C1S C 0.3413(3) 0.6105(7) 0.2832(4) 0.1288(7) Uiso 0.55 1 d D U P D 1
H1SA H 0.3314 0.5528 0.2695 0.155 Uiso 0.55 1 calc R U P D 1
H1SB H 0.3573 0.5793 0.3010 0.155 Uiso 0.55 1 calc R U P D 1
Cl3S Cl 0.3805(2) 0.6628(5) 0.26990(13) 0.1288(7) Uiso 0.45 1 d D U P E 2
Cl4S Cl 0.32997(16) 0.5906(4) 0.31735(11) 0.1288(7) Uiso 0.45 1 d D U P E 2
C2S C 0.3525(6) 0.5532(8) 0.2827(3) 0.1288(7) Uiso 0.45 1 d D U P E 2
H2SA H 0.3733 0.4935 0.2856 0.155 Uiso 0.45 1 calc R U P E 2
H2SB H 0.3286 0.5324 0.2679 0.155 Uiso 0.45 1 calc R U P E 2

loop_
_atom_site_aniso_label
_atom_site_aniso_U_11
_atom_site_aniso_U_22
_atom_site_aniso_U_33
_atom_site_aniso_U_23
_atom_site_aniso_U_13
_atom_site_aniso_U_12
N1A 0.0367(16) 0.058(2) 0.0388(16) 0.0078(14) 0.0000(13) 0.0024(14)
N2A 0.0518(19) 0.051(2) 0.0518(19) -0.0049(16) -0.0015(15) -0.0006(16)
N3A 0.0356(16) 0.0548(19) 0.0407(16) 0.0078(14) 0.0024(13) 0.0092(14)
N4A 0.058(2) 0.056(2) 0.054(2) 0.0014(16) 0.0136(17) 0.0129(17)
C11A 0.051(2) 0.073(3) 0.042(2) 0.009(2) -0.0074(18) -0.009(2)
C12A 0.052(2) 0.095(4) 0.034(2) -0.002(2) -0.0001(17) -0.028(2)
C13A 0.075(3) 0.102(4) 0.057(3) 0.007(3) -0.001(2) -0.033(3)
C14A 0.093(4) 0.120(5) 0.058(3) 0.021(3) -0.011(3) -0.059(4)
C15A 0.109(5) 0.079(4) 0.074(3) 0.030(3) -0.028(3) -0.031(3)
C16A 0.072(3) 0.072(3) 0.067(3) 0.018(2) -0.010(2) -0.014(3)
C21A 0.040(2) 0.077(3) 0.0358(19) -0.0049(19) -0.0017(16) 0.0038(19)
C22A 0.037(2) 0.094(4) 0.039(2) -0.010(2) -0.0014(16) -0.006(2)
C23A 0.042(2) 0.130(5) 0.049(3) -0.024(3) 0.0071(19) -0.014(3)
C24A 0.057(3) 0.108(5) 0.070(3) -0.019(3) 0.001(2) 0.022(3)
C25A 0.056(3) 0.102(4) 0.065(3) -0.017(3) -0.001(2) 0.025(3)
C26A 0.046(2) 0.083(3) 0.052(2) -0.004(2) -0.0020(18) 0.020(2)
C31A 0.052(2) 0.049(2) 0.040(2) 0.0082(17) -0.0002(17) 0.0034(18)
C32A 0.050(2) 0.056(2) 0.039(2) 0.0068(17) -0.0024(16) 0.0049(18)
C33A 0.040(2) 0.050(2) 0.044(2) 0.0013(17) 0.0071(16) 0.0112(17)
C34A 0.050(2) 0.050(2) 0.055(2) 0.0135(19) 0.0008(18) 0.0016(18)
C35A 0.045(2) 0.059(3) 0.049(2) 0.0203(19) -0.0041(17) 0.0028(19)
C36A 0.070(3) 0.084(3) 0.050(3) -0.011(2) -0.010(2) -0.005(3)
C37A 0.068(3) 0.058(3) 0.087(4) -0.007(3) 0.002(3) -0.005(2)
C41A 0.0340(19) 0.055(2) 0.048(2) 0.0039(18) 0.0008(16) 0.0082(16)
C42A 0.048(2) 0.047(2) 0.045(2) -0.0022(17) 0.0008(17) 0.0114(17)
C43A 0.052(2) 0.038(2) 0.048(2) 0.0064(16) 0.0113(17) 0.0067(17)
C44A 0.038(2) 0.055(2) 0.054(2) 0.0099(19) 0.0083(17) 0.0123(17)
C45A 0.0340(19) 0.067(3) 0.049(2) 0.0119(19) -0.0005(16) 0.0103(18)
C46A 0.093(4) 0.085(4) 0.051(3) -0.009(2) 0.001(3) 0.024(3)
C47A 0.064(3) 0.072(3) 0.064(3) 0.005(2) 0.028(2) 0.013(2)
B1A 0.035(2) 0.064(3) 0.043(2) 0.004(2) -0.0003(17) 0.001(2)
N1B 0.0392(16) 0.0344(16) 0.0544(19) -0.0041(14) -0.0023(14) -0.0057(13)
N2B 0.060(2) 0.0462(19) 0.0406(17) -0.0026(14) 0.0013(15) -0.0077(15)
N3B 0.0396(16) 0.0366(17) 0.0550(19) -0.0038(14) 0.0001(14) -0.0094(13)
N4B 0.0452(18) 0.053(2) 0.0493(19) -0.0026(15) 0.0049(14) -0.0014(15)
C11B 0.047(2) 0.045(2) 0.058(2) -0.0143(19) -0.0079(18) -0.0009(17)
C12B 0.044(2) 0.062(3) 0.080(3) -0.035(2) -0.012(2) 0.011(2)
C13B 0.056(3) 0.106(5) 0.101(5) -0.031(4) -0.015(3) 0.020(3)
C14B 0.098(5) 0.090(4) 0.100(5) -0.023(4) -0.053(4) 0.042(4)
C15B 0.092(4) 0.067(3) 0.067(3) -0.012(2) -0.023(3) 0.019(3)
C16B 0.066(3) 0.045(2) 0.070(3) -0.013(2) -0.018(2) 0.005(2)
C21B 0.044(2) 0.045(2) 0.068(3) -0.020(2) 0.0100(19) -0.0089(17)
C22B 0.048(2) 0.056(3) 0.076(3) -0.035(2) 0.005(2) -0.003(2)
C23B 0.046(3) 0.084(4) 0.101(4) -0.050(3) 0.010(3) -0.004(2)
C24B 0.077(4) 0.087(4) 0.108(5) -0.051(4) 0.048(4) -0.031(3)
C25B 0.069(3) 0.075(3) 0.092(4) -0.024(3) 0.031(3) -0.023(3)
C26B 0.063(3) 0.059(3) 0.068(3) -0.016(2) 0.016(2) -0.014(2)
C31B 0.044(2) 0.038(2) 0.050(2) 0.0011(16) -0.0019(16) -0.0057(16)
C32B 0.046(2) 0.0357(19) 0.046(2) 0.0028(16) 0.0039(16) -0.0036(15)
C33B 0.0398(19) 0.041(2) 0.044(2) 0.0023(16) 0.0097(15) -0.0108(15)
C34B 0.040(2) 0.042(2) 0.049(2) 0.0034(17) -0.0011(16) -0.0044(16)
C35B 0.043(2) 0.038(2) 0.062(2) 0.0002(18) -0.0047(18) -0.0049(16)
C36B 0.073(3) 0.053(2) 0.043(2) -0.0096(19) 0.003(2) -0.002(2)
C37B 0.085(3) 0.063(3) 0.043(2) 0.007(2) -0.009(2) -0.013(2)
C41B 0.042(2) 0.045(2) 0.051(2) -0.0011(17) 0.0057(16) -0.0108(17)
C42B 0.045(2) 0.0345(19) 0.052(2) -0.0006(16) 0.0031(17) -0.0091(16)
C43B 0.0352(18) 0.046(2) 0.0416(19) 0.0003(16) -0.0051(15) 0.0000(15)
C44B 0.0358(19) 0.046(2) 0.047(2) 0.0062(17) -0.0014(15) -0.0071(16)
C45B 0.040(2) 0.038(2) 0.059(2) 0.0035(17) -0.0035(17) -0.0092(16)
C46B 0.060(3) 0.054(3) 0.068(3) -0.017(2) 0.002(2) 0.003(2)
C47B 0.046(2) 0.072(3) 0.063(3) -0.005(2) 0.010(2) 0.001(2)
B1B 0.040(2) 0.042(2) 0.058(3) -0.011(2) 0.0032(19) -0.0060(18)
N1C 0.0344(15) 0.0484(18) 0.0407(16) -0.0068(14) 0.0042(12) 0.0020(13)
N2C 0.055(2) 0.049(2) 0.0494(19) -0.0058(15) -0.0008(15) 0.0066(16)
C11C 0.0360(19) 0.047(2) 0.051(2) -0.0148(17) 0.0021(16) 0.0142(16)
C12C 0.040(2) 0.043(2) 0.054(2) -0.0169(17) 0.0022(17) 0.0096(16)
C13C 0.046(2) 0.055(2) 0.067(3) -0.022(2) 0.0006(19) 0.0035(19)
C14C 0.047(2) 0.074(3) 0.056(3) -0.022(2) -0.0079(19) 0.007(2)
C15C 0.048(2) 0.071(3) 0.049(2) -0.016(2) -0.0003(18) 0.015(2)
C16C 0.044(2) 0.058(2) 0.046(2) -0.0124(18) 0.0049(17) 0.0119(18)
C21C 0.041(2) 0.045(2) 0.050(2) -0.0102(17) 0.0020(16) 0.0126(16)
C22C 0.042(2) 0.0323(19) 0.061(2) -0.0127(17) 0.0090(17) 0.0077(15)
C23C 0.051(2) 0.041(2) 0.074(3) -0.011(2) 0.000(2) 0.0053(18)
C24C 0.066(3) 0.040(2) 0.081(3) 0.006(2) 0.006(2) 0.008(2)
C25C 0.074(3) 0.053(3) 0.063(3) 0.005(2) -0.005(2) 0.010(2)
C26C 0.054(2) 0.052(2) 0.061(3) -0.006(2) -0.007(2) 0.0063(19)
C31C 0.0402(19) 0.049(2) 0.042(2) -0.0044(16) 0.0065(16) -0.0031(16)
C32C 0.043(2) 0.050(2) 0.044(2) -0.0100(17) 0.0102(16) 0.0000(17)
C33C 0.0370(19) 0.048(2) 0.0379(19) -0.0096(16) -0.0025(15) 0.0003(16)
C34C 0.045(2) 0.049(2) 0.041(2) -0.0010(16) 0.0002(16) -0.0017(17)
C35C 0.0352(19) 0.057(2) 0.041(2) -0.0027(17) 0.0056(15) 0.0031(17)
C36C 0.057(3) 0.061(3) 0.064(3) -0.016(2) 0.010(2) 0.011(2)
C37C 0.076(3) 0.048(2) 0.058(3) -0.003(2) -0.007(2) 0.006(2)
B1C 0.036(2) 0.047(2) 0.049(2) -0.0105(19) 0.0035(18) 0.0024(18)
Br1 0.0803(3) 0.0648(3) 0.0415(2) 0.00984(19) 0.0051(2) 0.0200(2)
Br2 0.0792(3) 0.0790(3) 0.0536(3) 0.0089(2) 0.0135(2) 0.0196(3)
Br3A 0.0395(5) 0.0439(6) 0.0938(10) -0.0239(6) -0.0038(5) 0.0049(4)
Br3B 0.074(3) 0.0537(19) 0.099(3) -0.0248(16) -0.0325(17) 0.0275(16)

loop_
_atom_type_symbol
_atom_type_description
_atom_type_scat_dispersion_real
_atom_type_scat_dispersion_imag
_atom_type_scat_source
C C 0.0033 0.0016 'International Tables Vol C Tables 4.2.6.8 and 6.1.1.4'
H H 0.0000 0.0000 'International Tables Vol C Tables 4.2.6.8 and 6.1.1.4'
B B 0.0013 0.0007 'International Tables Vol C Tables 4.2.6.8 and 6.1.1.4'
N N 0.0061 0.0033 'International Tables Vol C Tables 4.2.6.8 and 6.1.1.4'
O O 0.0106 0.0060 'International Tables Vol C Tables 4.2.6.8 and 6.1.1.4'
Cl Cl 0.1484 0.1585 'International Tables Vol C Tables 4.2.6.8 and 6.1.1.4'
Br Br -0.2901 2.4595 'International Tables Vol C Tables 4.2.6.8 and 6.1.1.4'

loop_
_geom_angle_atom_site_label_1
_geom_angle_atom_site_label_2
_geom_angle_atom_site_label_3
_geom_angle
C35A N1A C31A 115.8(3)
C35A N1A B1A 119.5(3)
C31A N1A B1A 124.6(3)
C33A N2A C37A 121.1(4)
C33A N2A C36A 121.8(4)
C37A N2A C36A 115.3(4)
C41A N3A C45A 116.5(3)
C41A N3A B1A 120.3(3)
C45A N3A B1A 122.9(3)
C43A N4A C46A 121.3(4)
C43A N4A C47A 121.2(4)
C46A N4A C47A 117.3(4)
C16A C11A C12A 118.6(4)
C16A C11A B1A 133.0(4)
C12A C11A B1A 108.4(4)
C13A C12A C11A 121.8(5)
C13A C12A C22A 127.2(5)
C11A C12A C22A 110.9(4)
C14A C13A C12A 118.7(6)
C13A C14A C15A 121.9(5)
C16A C15A C14A 118.5(6)
C11A C16A C15A 120.4(5)
C26A C21A C22A 118.5(4)
C26A C21A B1A 133.0(4)
C22A C21A B1A 108.6(4)
C21A C22A C23A 119.3(5)
C21A C22A C12A 111.2(4)
C23A C22A C12A 129.5(5)
C24A C23A C22A 119.6(5)
C25A C24A C23A 121.3(5)
C24A C25A C26A 120.0(6)
C25A C26A C21A 121.4(5)
N1A C31A C32A 123.5(4)
C31A C32A C33A 120.6(4)
N2A C33A C32A 123.2(4)
N2A C33A C34A 121.8(4)
C32A C33A C34A 114.9(4)
C35A C34A C33A 120.8(4)
C34A C35A N1A 124.2(4)
N3A C41A C42A 123.8(3)
C41A C42A C43A 119.9(4)
N4A C43A C44A 122.3(4)
N4A C43A C42A 121.9(4)
C44A C43A C42A 115.8(3)
C45A C44A C43A 120.2(3)
N3A C45A C44A 123.8(4)
N1A B1A N3A 105.8(3)
N1A B1A C11A 114.0(3)
N3A B1A C11A 112.5(4)
N1A B1A C21A 110.8(3)
N3A B1A C21A 113.0(3)
C11A B1A C21A 100.8(3)
C35B N1B C31B 116.3(3)
C35B N1B B1B 120.5(3)
C31B N1B B1B 121.3(3)
C33B N2B C37B 121.7(4)
C33B N2B C36B 120.7(3)
C37B N2B C36B 117.6(3)
C45B N3B C41B 116.3(3)
C45B N3B B1B 121.4(3)
C41B N3B B1B 121.2(3)
C43B N4B C46B 121.4(3)
C43B N4B C47B 120.7(3)
C46B N4B C47B 117.2(3)
C16B C11B C12B 119.3(4)
C16B C11B B1B 132.7(4)
C12B C11B B1B 108.0(4)
C13B C12B C11B 118.3(5)
C13B C12B C22B 130.2(5)
C11B C12B C22B 111.5(4)
C14B C13B C12B 122.0(6)
C13B C14B C15B 120.5(5)
C14B C15B C16B 119.4(6)
C11B C16B C15B 120.6(5)
C22B C21B C26B 118.5(4)
C22B C21B B1B 108.1(4)
C26B C21B B1B 133.2(4)
C21B C22B C23B 120.3(5)
C21B C22B C12B 111.5(4)
C23B C22B C12B 128.2(5)
C24B C23B C22B 118.5(5)
C23B C24B C25B 122.3(5)
C24B C25B C26B 119.1(6)
C25B C26B C21B 121.2(5)
C32B C31B N1B 122.7(4)
C31B C32B C33B 120.6(3)
N2B C33B C32B 121.4(3)
N2B C33B C34B 122.1(4)
C32B C33B C34B 116.5(3)
C35B C34B C33B 118.9(4)
C34B C35B N1B 124.8(4)
C42B C41B N3B 123.4(3)
C41B C42B C43B 121.1(3)
N4B C43B C42B 121.7(3)
N4B C43B C44B 123.5(3)
C42B C43B C44B 114.9(3)
C45B C44B C43B 120.6(3)
N3B C45B C44B 123.3(3)
N3B B1B N1B 108.2(3)
N3B B1B C11B 111.8(3)
N1B B1B C11B 112.6(3)
N3B B1B C21B 115.0(3)
N1B B1B C21B 108.6(3)
C11B B1B C21B 100.6(3)
C35C N1C C31C 116.5(3)
C35C N1C B1C 120.1(3)
C31C N1C B1C 122.4(3)
C33C N2C C37C 121.8(3)
C33C N2C C36C 121.2(4)
C37C N2C C36C 116.9(3)
C45C N3C C41C 117.9(5)
C45C N3C B1C 122.4(5)
C41C N3C B1C 118.5(5)
C43C N4C C47C 121.5(6)
C43C N4C C46C 120.8(5)
C47C N4C C46C 117.3(6)
C45D N3D C41D 116.6(8)
C45D N3D B1C 121.6(8)
C41D N3D B1C 121.8(7)
C43D N4D C47D 117.4(9)
C43D N4D C46D 125.6(10)
C47D N4D C46D 116.9(10)
C16C C11C C12C 118.6(4)
C16C C11C B1C 132.5(4)
C12C C11C B1C 108.8(3)
C13C C12C C11C 121.8(4)
C13C C12C C22C 126.9(4)
C11C C12C C22C 111.2(3)
C12C C13C C14C 117.1(4)
C15C C14C C13C 121.8(4)
C14C C15C C16C 120.7(4)
C15C C16C C11C 119.8(4)
C26C C21C C22C 118.5(4)
C26C C21C B1C 132.8(4)
C22C C21C B1C 108.7(3)
C23C C22C C21C 121.6(4)
C23C C22C C12C 127.4(4)
C21C C22C C12C 110.9(3)
C24C C23C C22C 118.5(4)
C25C C24C C23C 121.1(4)
C24C C25C C26C 120.0(4)
C21C C26C C25C 120.2(4)
C32C C31C N1C 122.9(4)
C31C C32C C33C 120.8(3)
N2C C33C C32C 122.3(3)
N2C C33C C34C 122.9(4)
C32C C33C C34C 114.8(3)
C35C C34C C33C 120.5(4)
C34C C35C N1C 123.8(3)
C42C C41C N3C 121.5(6)
C41C C42C C43C 121.0(6)
N4C C43C C44C 121.3(5)
N4C C43C C42C 122.3(5)
C44C C43C C42C 116.4(5)
C45C C44C C43C 119.3(5)
N3C C45C C44C 123.7(6)
N3D C41D C42D 122.4(9)
C41D C42D C43D 120.1(9)
N4D C43D C44D 126.7(9)
N4D C43D C42D 116.2(9)
C44D C43D C42D 117.0(9)
C45D C44D C43D 119.2(12)
N3D C45D C44D 124.4(11)
N1C B1C N3D 112.5(5)
N1C B1C N3C 102.2(4)
N1C B1C C11C 110.2(3)
N3D B1C C11C 111.0(4)
N3C B1C C11C 117.1(4)
N1C B1C C21C 113.4(3)
N3D B1C C21C 109.0(5)
N3C B1C C21C 114.3(4)
C11C B1C C21C 100.2(3)
Cl2S C1S Cl1S 109.8(5)
Cl3S C2S Cl4S 105.2(5)

loop_
_geom_bond_atom_site_label_1
_geom_bond_atom_site_label_2
_geom_bond_distance
N1A C35A 1.357(5)
N1A C31A 1.360(5)
N1A B1A 1.584(5)
N2A C33A 1.343(5)
N2A C37A 1.451(6)
N2A C36A 1.455(6)
N3A C41A 1.351(5)
N3A C45A 1.352(5)
N3A B1A 1.597(5)
N4A C43A 1.339(5)
N4A C46A 1.442(6)
N4A C47A 1.465(5)
C11A C16A 1.389(7)
C11A C12A 1.414(6)
C11A B1A 1.606(6)
C12A C13A 1.377(7)
C12A C22A 1.461(7)
C13A C14A 1.372(9)
C14A C15A 1.408(9)
C15A C16A 1.407(7)
C21A C26A 1.395(6)
C21A C22A 1.407(6)
C21A B1A 1.606(6)
C22A C23A 1.421(7)
C23A C24A 1.375(8)
C24A C25A 1.364(8)
C25A C26A 1.379(6)
C31A C32A 1.361(6)
C32A C33A 1.415(6)
C33A C34A 1.416(6)
C34A C35A 1.346(6)
C41A C42A 1.363(5)
C42A C43A 1.419(5)
C43A C44A 1.408(6)
C44A C45A 1.362(6)
N1B C35B 1.358(5)
N1B C31B 1.363(5)
N1B B1B 1.582(5)
N2B C33B 1.341(5)
N2B C37B 1.457(5)
N2B C36B 1.458(5)
N3B C45B 1.358(5)
N3B C41B 1.361(5)
N3B B1B 1.582(5)
N4B C43B 1.337(5)
N4B C46B 1.456(6)
N4B C47B 1.474(5)
C11B C16B 1.386(6)
C11B C12B 1.410(6)
C11B B1B 1.609(6)
C12B C13B 1.404(8)
C12B C22B 1.469(7)
C13B C14B 1.339(9)
C14B C15B 1.389(9)
C15B C16B 1.399(7)
C21B C22B 1.390(6)
C21B C26B 1.391(7)
C21B B1B 1.632(6)
C22B C23B 1.419(7)
C23B C24B 1.359(9)
C24B C25B 1.372(9)
C25B C26B 1.381(7)
C31B C32B 1.362(5)
C32B C33B 1.411(5)
C33B C34B 1.414(5)
C34B C35B 1.357(5)
C41B C42B 1.349(5)
C42B C43B 1.412(5)
C43B C44B 1.416(5)
C44B C45B 1.358(6)
N1C C35C 1.355(5)
N1C C31C 1.361(5)
N1C B1C 1.576(5)
N2C C33C 1.342(5)
N2C C37C 1.449(6)
N2C C36C 1.453(5)
N3C C45C 1.358(5)
N3C C41C 1.374(6)
N3C B1C 1.604(5)
N4C C43C 1.358(8)
N4C C47C 1.447(6)
N4C C46C 1.456(6)
N3D C45D 1.350(7)
N3D C41D 1.358(6)
N3D B1C 1.577(6)
N4D C43D 1.363(12)
N4D C47D 1.442(7)
N4D C46D 1.451(7)
C11C C16C 1.398(6)
C11C C12C 1.403(6)
C11C B1C 1.620(6)
C12C C13C 1.401(6)
C12C C22C 1.484(6)
C13C C14C 1.405(6)
C14C C15C 1.360(7)
C15C C16C 1.392(6)
C21C C26C 1.385(6)
C21C C22C 1.404(5)
C21C B1C 1.629(6)
C22C C23C 1.386(6)
C23C C24C 1.383(7)
C24C C25C 1.382(7)
C25C C26C 1.393(6)
C31C C32C 1.359(5)
C32C C33C 1.415(5)
C33C C34C 1.425(5)
C34C C35C 1.346(5)
C41C C42C 1.365(6)
C42C C43C 1.422(6)
C43C C44C 1.422(6)
C44C C45C 1.366(5)
C41D C42D 1.373(6)
C42D C43D 1.408(7)
C43D C44D 1.398(7)
C44D C45D 1.360(7)
Cl1S C1S 1.784(7)
Cl2S C1S 1.720(7)
Cl3S C2S 1.730(7)
Cl4S C2S 1.742(7)

loop_
_geom_torsion_atom_site_label_1
_geom_torsion_atom_site_label_2
_geom_torsion_atom_site_label_3
_geom_torsion_atom_site_label_4
_geom_torsion
C16A C11A C12A C13A -1.6(6)
B1A C11A C12A C13A 179.5(4)
C16A C11A C12A C22A 178.6(4)
B1A C11A C12A C22A -0.3(5)
C11A C12A C13A C14A 0.7(7)
C22A C12A C13A C14A -179.5(4)
C12A C13A C14A C15A 0.9(8)
C13A C14A C15A C16A -1.5(8)
C12A C11A C16A C15A 0.9(7)
B1A C11A C16A C15A 179.5(5)
C14A C15A C16A C11A 0.5(8)
C26A C21A C22A C23A 1.2(6)
B1A C21A C22A C23A -178.5(4)
C26A C21A C22A C12A -178.0(4)
B1A C21A C22A C12A 2.2(4)
C13A C12A C22A C21A 178.9(4)
C11A C12A C22A C21A -1.3(5)
C13A C12A C22A C23A -0.2(7)
C11A C12A C22A C23A 179.6(4)
C21A C22A C23A C24A 0.4(6)
C12A C22A C23A C24A 179.5(4)
C22A C23A C24A C25A -1.8(7)
C23A C24A C25A C26A 1.5(8)
C24A C25A C26A C21A 0.2(7)
C22A C21A C26A C25A -1.6(6)
B1A C21A C26A C25A 178.2(4)
C35A N1A C31A C32A -1.8(6)
B1A N1A C31A C32A 173.7(4)
N1A C31A C32A C33A -2.0(6)
C37A N2A C33A C32A 168.3(4)
C36A N2A C33A C32A 4.6(6)
C37A N2A C33A C34A -12.3(6)
C36A N2A C33A C34A -176.1(4)
C31A C32A C33A N2A -176.5(4)
C31A C32A C33A C34A 4.1(6)
N2A C33A C34A C35A 177.9(4)
C32A C33A C34A C35A -2.7(6)
C33A C34A C35A N1A -1.0(7)
C31A N1A C35A C34A 3.3(6)
B1A N1A C35A C34A -172.4(4)
C45A N3A C41A C42A -0.7(6)
B1A N3A C41A C42A 172.6(4)
N3A C41A C42A C43A 0.7(6)
C46A N4A C43A C44A 178.9(4)
C47A N4A C43A C44A 4.0(6)
C46A N4A C43A C42A -3.5(6)
C47A N4A C43A C42A -178.4(4)
C41A C42A C43A N4A -176.9(4)
C41A C42A C43A C44A 0.8(6)
N4A C43A C44A C45A 175.4(4)
C42A C43A C44A C45A -2.4(6)
C41A N3A C45A C44A -0.9(6)
B1A N3A C45A C44A -174.1(4)
C43A C44A C45A N3A 2.5(7)
C35A N1A B1A N3A -59.8(4)
C31A N1A B1A N3A 124.9(4)
C35A N1A B1A C11A 176.0(4)
C31A N1A B1A C11A 0.7(5)
C35A N1A B1A C21A 63.1(5)
C31A N1A B1A C21A -112.3(4)
C41A N3A B1A N1A 151.4(3)
C45A N3A B1A N1A -35.7(5)
C41A N3A B1A C11A -83.5(4)
C45A N3A B1A C11A 89.4(4)
C41A N3A B1A C21A 30.0(5)
C45A N3A B1A C21A -157.1(4)
C16A C11A B1A N1A 64.1(6)
C12A C11A B1A N1A -117.3(4)
C16A C11A B1A N3A -56.5(6)
C12A C11A B1A N3A 122.2(4)
C16A C11A B1A C21A -177.2(5)
C12A C11A B1A C21A 1.5(4)
C26A C21A B1A N1A -60.8(6)
C22A C21A B1A N1A 118.9(4)
C26A C21A B1A N3A 57.7(6)
C22A C21A B1A N3A -122.5(4)
C26A C21A B1A C11A 178.1(4)
C22A C21A B1A C11A -2.2(4)
C16B C11B C12B C13B -1.1(6)
B1B C11B C12B C13B 178.0(4)
C16B C11B C12B C22B 177.6(4)
B1B C11B C12B C22B -3.3(4)
C11B C12B C13B C14B 0.4(8)
C22B C12B C13B C14B -178.0(5)
C12B C13B C14B C15B 1.3(9)
C13B C14B C15B C16B -2.2(8)
C12B C11B C16B C15B 0.2(6)
B1B C11B C16B C15B -178.7(4)
C14B C15B C16B C11B 1.4(7)
C26B C21B C22B C23B 0.0(6)
B1B C21B C22B C23B -176.7(4)
C26B C21B C22B C12B -179.8(4)
B1B C21B C22B C12B 3.5(4)
C13B C12B C22B C21B 178.3(5)
C11B C12B C22B C21B -0.2(5)
C13B C12B C22B C23B -1.5(8)
C11B C12B C22B C23B 180.0(4)
C21B C22B C23B C24B 0.2(6)
C12B C22B C23B C24B 180.0(4)
C22B C23B C24B C25B 0.0(8)
C23B C24B C25B C26B -0.4(8)
C24B C25B C26B C21B 0.6(7)
C22B C21B C26B C25B -0.4(6)
B1B C21B C26B C25B 175.3(4)
C35B N1B C31B C32B -2.1(5)
B1B N1B C31B C32B 162.5(4)
N1B C31B C32B C33B -0.6(6)
C37B N2B C33B C32B -174.3(4)
C36B N2B C33B C32B 3.2(5)
C37B N2B C33B C34B 6.7(6)
C36B N2B C33B C34B -175.8(4)
C31B C32B C33B N2B -175.2(3)
C31B C32B C33B C34B 3.9(5)
N2B C33B C34B C35B 174.5(4)
C32B C33B C34B C35B -4.5(5)
C33B C34B C35B N1B 2.0(6)
C31B N1B C35B C34B 1.4(6)
B1B N1B C35B C34B -163.3(4)
C45B N3B C41B C42B -4.7(6)
B1B N3B C41B C42B 163.3(4)
N3B C41B C42B C43B -0.6(6)
C46B N4B C43B C42B 2.3(6)
C47B N4B C43B C42B 173.0(4)
C46B N4B C43B C44B -178.8(4)
C47B N4B C43B C44B -8.1(6)
C41B C42B C43B N4B -175.3(4)
C41B C42B C43B C44B 5.8(5)
N4B C43B C44B C45B 175.1(4)
C42B C43B C44B C45B -6.0(5)
C41B N3B C45B C44B 4.5(6)
B1B N3B C45B C44B -163.4(4)
C43B C44B C45B N3B 0.9(6)
C45B N3B B1B N1B -60.5(5)
C41B N3B B1B N1B 132.2(4)
C45B N3B B1B C11B 64.0(4)
C41B N3B B1B C11B -103.3(4)
C45B N3B B1B C21B 178.0(3)
C41B N3B B1B C21B 10.6(5)
C35B N1B B1B N3B -54.9(5)
C31B N1B B1B N3B 141.2(3)
C35B N1B B1B C11B -179.0(3)
C31B N1B B1B C11B 17.1(5)
C35B N1B B1B C21B 70.5(4)
C31B N1B B1B C21B -93.5(4)
C16B C11B B1B N3B -53.7(6)
C12B C11B B1B N3B 127.4(3)
C16B C11B B1B N1B 68.4(6)
C12B C11B B1B N1B -110.6(4)
C16B C11B B1B C21B -176.2(4)
C12B C11B B1B C21B 4.8(4)
C22B C21B B1B N3B -125.3(4)
C26B C21B B1B N3B 58.7(6)
C22B C21B B1B N1B 113.4(4)
C26B C21B B1B N1B -62.6(6)
C22B C21B B1B C11B -5.0(4)
C26B C21B B1B C11B 179.0(4)
C16C C11C C12C C13C -0.5(5)
B1C C11C C12C C13C -177.4(3)
C16C C11C C12C C22C -178.5(3)
B1C C11C C12C C22C 4.5(4)
C11C C12C C13C C14C 0.1(6)
C22C C12C C13C C14C 177.8(3)
C12C C13C C14C C15C 0.1(6)
C13C C14C C15C C16C 0.0(6)
C14C C15C C16C C11C -0.4(6)
C12C C11C C16C C15C 0.6(5)
B1C C11C C16C C15C 176.7(4)
C26C C21C C22C C23C -1.5(5)
B1C C21C C22C C23C 179.7(3)
C26C C21C C22C C12C 177.1(3)
B1C C21C C22C C12C -1.6(4)
C13C C12C C22C C23C -1.3(6)
C11C C12C C22C C23C 176.7(4)
C13C C12C C22C C21C -179.8(3)
C11C C12C C22C C21C -1.9(4)
C21C C22C C23C C24C 0.6(6)
C12C C22C C23C C24C -177.8(4)
C22C C23C C24C C25C 0.6(6)
C23C C24C C25C C26C -0.8(7)
C22C C21C C26C C25C 1.3(6)
B1C C21C C26C C25C 179.7(4)
C24C C25C C26C C21C -0.2(7)
C35C N1C C31C C32C -5.6(5)
B1C N1C C31C C32C 163.3(4)
N1C C31C C32C C33C 0.2(6)
C37C N2C C33C C32C -175.6(4)
C36C N2C C33C C32C 4.1(6)
C37C N2C C33C C34C 5.6(6)
C36C N2C C33C C34C -174.7(4)
C31C C32C C33C N2C -173.1(4)
C31C C32C C33C C34C 5.8(5)
N2C C33C C34C C35C 172.3(4)
C32C C33C C34C C35C -6.6(5)
C33C C34C C35C N1C 1.4(6)
C31C N1C C35C C34C 4.8(5)
B1C N1C C35C C34C -164.3(3)
C45C N3C C41C C42C -2.0(13)
B1C N3C C41C C42C -170.1(7)
N3C C41C C42C C43C 3.7(12)
C47C N4C C43C C44C 8.8(10)
C46C N4C C43C C44C -179.6(6)
C47C N4C C43C C42C -172.0(7)
C46C N4C C43C C42C -0.4(10)
C41C C42C C43C N4C 178.2(7)
C41C C42C C43C C44C -2.5(10)
N4C C43C C44C C45C 179.2(6)
C42C C43C C44C C45C -0.1(9)
C41C N3C C45C C44C -0.6(12)
B1C N3C C45C C44C 167.0(6)
C43C C44C C45C N3C 1.7(11)
C45D N3D C41D C42D 5.1(19)
B1C N3D C41D C42D -175.1(10)
N3D C41D C42D C43D -4.5(18)
C47D N4D C43D C44D 1.8(17)
C46D N4D C43D C44D 177.9(13)
C47D N4D C43D C42D -174.0(10)
C46D N4D C43D C42D 2.1(16)
C41D C42D C43D N4D 179.6(10)
C41D C42D C43D C44D 3.4(16)
N4D C43D C44D C45D -179.0(12)
C42D C43D C44D C45D -3.1(19)
C41D N3D C45D C44D -5(2)
B1C N3D C45D C44D 175.2(12)
C43D C44D C45D N3D 4(2)
C35C N1C B1C N3D -52.0(6)
C31C N1C B1C N3D 139.6(5)
C35C N1C B1C N3C -52.8(5)
C31C N1C B1C N3C 138.8(4)
C35C N1C B1C C11C 72.4(4)
C31C N1C B1C C11C -96.0(4)
C35C N1C B1C C21C -176.2(3)
C31C N1C B1C C21C 15.3(5)
C45D N3D B1C N1C 139.8(11)
C41D N3D B1C N1C -40.0(13)
C45D N3D B1C C11C 15.8(14)
C41D N3D B1C C11C -164.0(10)
C45D N3D B1C C21C -93.6(12)
C41D N3D B1C C21C 86.6(12)
C45C N3C B1C N1C 131.3(7)
C41C N3C B1C N1C -61.2(8)
C45C N3C B1C C11C 10.8(10)
C41C N3C B1C C11C 178.4(6)
C45C N3C B1C C21C -105.8(7)
C41C N3C B1C C21C 61.7(8)
C16C C11C B1C N1C -61.7(5)
C12C C11C B1C N1C 114.7(3)
C16C C11C B1C N3D 63.6(7)
C12C C11C B1C N3D -120.0(6)
C16C C11C B1C N3C 54.5(6)
C12C C11C B1C N3C -129.2(5)
C16C C11C B1C C21C 178.6(4)
C12C C11C B1C C21C -5.0(3)
C26C C21C B1C N1C 68.0(5)
C22C C21C B1C N1C -113.4(3)
C26C C21C B1C N3D -58.1(6)
C22C C21C B1C N3D 120.4(5)
C26C C21C B1C N3C -48.5(6)
C22C C21C B1C N3C 130.0(4)
C26C C21C B1C C11C -174.6(4)
C22C C21C B1C C11C 3.9(4)

loop_
_platon_squeeze_void_nr
_platon_squeeze_void_average_x
_platon_squeeze_void_average_y
_platon_squeeze_void_average_z
_platon_squeeze_void_volume
_platon_squeeze_void_count_electrons
_platon_squeeze_void_content
1 0.000 0.500 0.000 321 72 ' '
2 0.000 0.461 0.250 203 40 ' '
3 0.000 0.500 0.500 321 72 ' '
4 0.000 0.539 0.750 203 40 ' '
5 0.500 1.000 0.000 321 72 ' '
6 0.500 0.000 0.500 321 72 ' '
7 0.500 0.961 0.250 203 40 ' '
8 0.500 0.039 0.750 203 40 ' '
